data_7003821
loop_
_publ_author_name
'Majoumo-Mb\'e, F.'
'K\"uhl, O.'
'L\"onnecke, P.'
'Silaghi-Dumitrescu, I.'
'Hey-Hawkins, E.'

_publ_section_title
;
 Bis(phosphanylamino)benzene ligands: a zinc(ii) complex and an unusual
 nickel(i) complex with a Dewar-benzene-type Ni2P2N2 backbone
;
_journal_issue 23
_journal_name_full 'Dalton Transactions'
_journal_page_first 3107
_journal_page_last 3114
_journal_paper_doi 10.1039/b720004h
_journal_year 2008
_chemical_formula_sum 'C30 H26 N2 P2'
_chemical_formula_weight 476.47
_chemical_name_systematic
;
?
;
_space_group_IT_number 14
_symmetry_cell_setting monoclinic
_symmetry_space_group_name_Hall '-P 2yn'
_symmetry_space_group_name_H-M 'P 1 21/n 1'
_atom_sites_solution_hydrogens geom
_atom_sites_solution_primary direct
_atom_sites_solution_secondary difmap
_audit_creation_method SHELXL-97
_cell_angle_alpha 90.00
_cell_angle_beta 94.407(2)
_cell_angle_gamma 90.00
_cell_formula_units_Z 4
_cell_length_a 9.6450(11)
_cell_length_b 10.4268(12)
_cell_length_c 24.624(3)
_cell_measurement_reflns_used 955
_cell_measurement_temperature 223(2)
_cell_measurement_theta_max 27.22
_cell_measurement_theta_min 3.25
_cell_volume 2469.0(5)
_computing_cell_refinement 'Bruker SAINT'
_computing_data_collection 'Bruker SMART'
_computing_data_reduction 'Bruker SAINT'
_computing_molecular_graphics 'ORTEP3 for Windows (L. J. Farrugia, 1997)'
_computing_publication_material 'WINGX (L.J. Farrugia,1999)'
_computing_structure_refinement 'SHELXL-97 (Sheldrick,1997)'
_computing_structure_solution 'SHELXS-97 (Sheldrick, 1990)'
_diffrn_ambient_temperature 223(2)
_diffrn_measured_fraction_theta_full 0.916
_diffrn_measured_fraction_theta_max 0.916
_diffrn_measurement_device_type 'CCD area detector (AXS Bruker)'
_diffrn_measurement_method '\w scans'
_diffrn_radiation_monochromator graphite
_diffrn_radiation_source 'fine-focus sealed tube'
_diffrn_radiation_type MoK\a
_diffrn_radiation_wavelength 0.71073
_diffrn_reflns_av_R_equivalents 0.0259
_diffrn_reflns_av_sigmaI/netI 0.0299
_diffrn_reflns_limit_h_max 11
_diffrn_reflns_limit_h_min -13
_diffrn_reflns_limit_k_max 13
_diffrn_reflns_limit_k_min -13
_diffrn_reflns_limit_l_max 29
_diffrn_reflns_limit_l_min -31
_diffrn_reflns_number 15718
_diffrn_reflns_theta_full 28.79
_diffrn_reflns_theta_max 28.79
_diffrn_reflns_theta_min 2.12
_exptl_absorpt_coefficient_mu 0.198
_exptl_absorpt_correction_type multi-scan
_exptl_crystal_colour 'pale yellow'
_exptl_crystal_density_diffrn 1.282
_exptl_crystal_density_method 'not measured'
_exptl_crystal_description prism
_exptl_crystal_F_000 1000
_exptl_crystal_size_max 0.50
_exptl_crystal_size_mid 0.20
_exptl_crystal_size_min 0.20
_refine_diff_density_max 0.289
_refine_diff_density_min -0.288
_refine_diff_density_rms 0.044
_refine_ls_extinction_method none
_refine_ls_goodness_of_fit_ref 1.011
_refine_ls_hydrogen_treatment refall
_refine_ls_matrix_type full
_refine_ls_number_parameters 411
_refine_ls_number_reflns 5889
_refine_ls_number_restraints 0
_refine_ls_restrained_S_all 1.011
_refine_ls_R_factor_all 0.0530
_refine_ls_R_factor_gt 0.0361
_refine_ls_shift/su_max 0.000
_refine_ls_shift/su_mean 0.000
_refine_ls_structure_factor_coef Fsqd
_refine_ls_weighting_details 'calc w=1/[\s^2^(Fo^2^)+(0.0567P)^2^+0.2844P] where P=(Fo^2^+2Fc^2^)/3'
_refine_ls_weighting_scheme calc
_refine_ls_wR_factor_gt 0.0911
_refine_ls_wR_factor_ref 0.0991
_reflns_number_gt 4537
_reflns_number_total 5889
_reflns_threshold_expression >2sigma(I)
_cod_data_source_file b720004h.txt
_cod_data_source_block c891_fin
_cod_depositor_comments
;
The following automatic conversions were performed:
'_symmetry_cell_setting' value 'Monoclinic' changed to 'monoclinic'
according to '/home/saulius/struct/CIF-dictionaries/cif_core.dic'
dictionary named 'cif_core.dic' version 2.4.1 from 2010-06-29.

Automatic conversion script
Id: cif_fix_enum 1527 2010-12-29 10:47:43Z saulius 
;
_cod_original_sg_symbol_H-M P2(1)/n
_cod_database_code 7003821

loop_
_symmetry_equiv_pos_as_xyz
'x, y, z'
'-x+1/2, y+1/2, -z+1/2'
'-x, -y, -z'
'x-1/2, -y-1/2, z-1/2'

loop_
_atom_site_label
_atom_site_type_symbol
_atom_site_fract_x
_atom_site_fract_y
_atom_site_fract_z
_atom_site_U_iso_or_equiv
_atom_site_adp_type
_atom_site_occupancy
_atom_site_symmetry_multiplicity
_atom_site_calc_flag
_atom_site_refinement_flags
_atom_site_disorder_assembly
_atom_site_disorder_group
P1 P 0.32963(4) 0.03485(3) 0.117345(14) 0.02848(10) Uani 1 1 d . . .
P2 P 0.59996(4) -0.34730(4) 0.063309(15) 0.03076(10) Uani 1 1 d . . .
N1 N 0.37869(13) 0.02441(12) 0.05267(5) 0.0312(3) Uani 1 1 d . . .
N2 N 0.51631(13) -0.20557(12) 0.04812(5) 0.0305(3) Uani 1 1 d . . .
C1 C 0.24095(14) 0.18992(13) 0.12002(6) 0.0292(3) Uani 1 1 d . . .
C2 C 0.14589(17) 0.20416(16) 0.15957(6) 0.0378(3) Uani 1 1 d . . .
C3 C 0.07619(18) 0.31894(17) 0.16540(8) 0.0455(4) Uani 1 1 d . . .
C4 C 0.09726(18) 0.41936(17) 0.13112(8) 0.0462(4) Uani 1 1 d . . .
C5 C 0.1890(2) 0.40670(17) 0.09127(8) 0.0458(4) Uani 1 1 d . . .
C6 C 0.26132(17) 0.29266(15) 0.08605(7) 0.0383(3) Uani 1 1 d . . .
C7 C 0.49171(15) 0.07293(13) 0.15768(6) 0.0304(3) Uani 1 1 d . . .
C8 C 0.49475(18) 0.05121(17) 0.21379(7) 0.0426(4) Uani 1 1 d . . .
C9 C 0.6124(2) 0.07808(19) 0.24738(7) 0.0509(4) Uani 1 1 d . . .
C10 C 0.72989(19) 0.12406(18) 0.22572(8) 0.0470(4) Uani 1 1 d . . .
C11 C 0.72893(18) 0.14446(18) 0.17032(7) 0.0456(4) Uani 1 1 d . . .
C12 C 0.61104(16) 0.11872(16) 0.13648(7) 0.0375(3) Uani 1 1 d . . .
C13 C 0.52024(15) -0.40245(14) 0.12434(6) 0.0306(3) Uani 1 1 d . . .
C14 C 0.55707(18) -0.52400(15) 0.14436(6) 0.0373(3) Uani 1 1 d . . .
C15 C 0.49725(19) -0.57358(16) 0.18905(7) 0.0422(4) Uani 1 1 d . . .
C16 C 0.39904(18) -0.50376(17) 0.21416(7) 0.0425(4) Uani 1 1 d . . .
C17 C 0.36035(18) -0.38407(18) 0.19460(7) 0.0432(4) Uani 1 1 d . . .
C18 C 0.42034(17) -0.33346(16) 0.14987(6) 0.0384(3) Uani 1 1 d . . .
C19 C 0.76262(15) -0.27919(14) 0.09348(6) 0.0311(3) Uani 1 1 d . . .
C20 C 0.76949(17) -0.20491(17) 0.14036(7) 0.0403(4) Uani 1 1 d . . .
C21 C 0.89453(19) -0.15401(18) 0.16123(8) 0.0487(4) Uani 1 1 d . . .
C22 C 1.01425(18) -0.17692(18) 0.13570(8) 0.0487(4) Uani 1 1 d . . .
C23 C 1.00910(18) -0.24890(19) 0.08894(8) 0.0495(4) Uani 1 1 d . . .
C24 C 0.88411(17) -0.30021(17) 0.06769(7) 0.0411(4) Uani 1 1 d . . .
C25 C 0.31591(15) -0.07691(14) 0.01978(5) 0.0292(3) Uani 1 1 d . . .
C26 C 0.38478(14) -0.19511(14) 0.02015(5) 0.0280(3) Uani 1 1 d . . .
C27 C 0.32193(16) -0.29803(16) -0.00847(6) 0.0349(3) Uani 1 1 d . . .
C28 C 0.19492(17) -0.28140(18) -0.03803(7) 0.0417(4) Uani 1 1 d . . .
C29 C 0.12958(17) -0.16425(19) -0.03994(7) 0.0447(4) Uani 1 1 d . . .
C30 C 0.19020(16) -0.06178(18) -0.01076(6) 0.0392(4) Uani 1 1 d . . .
H1N H 0.3917(19) 0.0902(19) 0.0352(7) 0.044(5) Uiso 1 1 d . . .
H2N H 0.5374(17) -0.1416(16) 0.0664(6) 0.029(4) Uiso 1 1 d . . .
H2 H 0.131(2) 0.1307(18) 0.1839(8) 0.051(5) Uiso 1 1 d . . .
H3 H 0.012(2) 0.3280(19) 0.1941(8) 0.056(5) Uiso 1 1 d . . .
H4 H 0.049(2) 0.496(2) 0.1360(8) 0.053(5) Uiso 1 1 d . . .
H5 H 0.207(2) 0.4741(19) 0.0692(8) 0.054(5) Uiso 1 1 d . . .
H6 H 0.327(2) 0.2852(18) 0.0578(8) 0.051(5) Uiso 1 1 d . . .
H8 H 0.413(2) 0.0161(19) 0.2292(8) 0.060(6) Uiso 1 1 d . . .
H9 H 0.613(2) 0.0633(18) 0.2873(8) 0.055(5) Uiso 1 1 d . . .
H10 H 0.810(2) 0.1414(18) 0.2474(8) 0.056(6) Uiso 1 1 d . . .
H11 H 0.808(2) 0.1766(18) 0.1552(8) 0.053(5) Uiso 1 1 d . . .
H12 H 0.6098(18) 0.1324(16) 0.0978(7) 0.043(5) Uiso 1 1 d . . .
H14 H 0.6236(19) -0.5733(18) 0.1272(7) 0.048(5) Uiso 1 1 d . . .
H15 H 0.524(2) -0.653(2) 0.2013(8) 0.054(5) Uiso 1 1 d . . .
H16 H 0.3549(19) -0.5366(17) 0.2441(8) 0.050(5) Uiso 1 1 d . . .
H17 H 0.299(2) -0.3346(19) 0.2126(8) 0.054(5) Uiso 1 1 d . . .
H18 H 0.3917(17) -0.2537(17) 0.1359(7) 0.039(4) Uiso 1 1 d . . .
H20 H 0.690(2) -0.1928(18) 0.1600(8) 0.051(5) Uiso 1 1 d . . .
H21 H 0.896(2) -0.1028(19) 0.1932(8) 0.058(6) Uiso 1 1 d . . .
H22 H 1.098(2) -0.1414(18) 0.1512(8) 0.057(6) Uiso 1 1 d . . .
H23 H 1.090(2) -0.264(2) 0.0719(8) 0.063(6) Uiso 1 1 d . . .
H24 H 0.8783(19) -0.3530(17) 0.0358(8) 0.046(5) Uiso 1 1 d . . .
H27 H 0.3660(18) -0.3807(17) -0.0077(7) 0.040(5) Uiso 1 1 d . . .
H28 H 0.1548(19) -0.3531(17) -0.0570(7) 0.043(5) Uiso 1 1 d . . .
H29 H 0.044(2) -0.1512(18) -0.0619(8) 0.053(5) Uiso 1 1 d . . .
H30 H 0.1452(18) 0.0163(17) -0.0099(7) 0.040(5) Uiso 1 1 d . . .

loop_
_atom_site_aniso_label
_atom_site_aniso_U_11
_atom_site_aniso_U_22
_atom_site_aniso_U_33
_atom_site_aniso_U_23
_atom_site_aniso_U_13
_atom_site_aniso_U_12
P1 0.03009(19) 0.02669(18) 0.02895(18) 0.00089(14) 0.00427(14) -0.00257(14)
P2 0.0336(2) 0.02886(19) 0.02970(19) -0.00047(14) 0.00140(14) 0.00154(15)
N1 0.0368(7) 0.0278(6) 0.0296(6) -0.0012(5) 0.0065(5) -0.0037(5)
N2 0.0308(6) 0.0271(6) 0.0326(6) -0.0009(5) -0.0044(5) -0.0018(5)
C1 0.0264(7) 0.0306(7) 0.0301(7) -0.0022(6) -0.0012(5) -0.0004(5)
C2 0.0383(8) 0.0396(8) 0.0363(8) -0.0034(7) 0.0069(6) -0.0022(7)
C3 0.0376(9) 0.0481(10) 0.0516(10) -0.0145(8) 0.0079(8) 0.0007(7)
C4 0.0417(9) 0.0394(9) 0.0560(11) -0.0118(8) -0.0067(8) 0.0087(7)
C5 0.0555(11) 0.0332(8) 0.0476(10) 0.0056(8) -0.0041(8) 0.0024(8)
C6 0.0412(9) 0.0370(8) 0.0371(8) 0.0029(7) 0.0056(7) 0.0006(7)
C7 0.0329(7) 0.0263(7) 0.0318(7) 0.0004(6) 0.0012(6) 0.0021(6)
C8 0.0432(9) 0.0504(10) 0.0341(8) 0.0082(7) 0.0013(7) -0.0065(8)
C9 0.0564(11) 0.0620(11) 0.0328(9) 0.0090(8) -0.0052(7) -0.0047(9)
C10 0.0406(9) 0.0521(10) 0.0461(10) -0.0013(8) -0.0112(8) 0.0012(8)
C11 0.0339(8) 0.0558(11) 0.0470(10) -0.0034(8) 0.0024(7) -0.0048(8)
C12 0.0343(8) 0.0439(9) 0.0344(8) 0.0000(7) 0.0035(6) -0.0028(7)
C13 0.0312(7) 0.0284(7) 0.0317(7) 0.0006(6) -0.0015(6) -0.0035(6)
C14 0.0438(9) 0.0301(8) 0.0376(8) 0.0004(6) 0.0014(7) 0.0017(7)
C15 0.0565(10) 0.0312(8) 0.0379(8) 0.0060(7) -0.0027(7) -0.0030(7)
C16 0.0489(10) 0.0450(9) 0.0338(8) 0.0053(7) 0.0041(7) -0.0095(8)
C17 0.0408(9) 0.0493(10) 0.0403(9) 0.0021(7) 0.0083(7) 0.0038(8)
C18 0.0402(9) 0.0353(8) 0.0398(8) 0.0049(7) 0.0041(7) 0.0034(7)
C19 0.0294(7) 0.0313(7) 0.0323(7) 0.0049(6) 0.0015(6) 0.0038(6)
C20 0.0324(8) 0.0481(9) 0.0404(9) -0.0043(7) 0.0019(7) 0.0010(7)
C21 0.0425(9) 0.0508(10) 0.0515(10) -0.0077(9) -0.0043(8) -0.0044(8)
C22 0.0322(9) 0.0511(10) 0.0618(11) 0.0102(9) -0.0037(8) -0.0082(8)
C23 0.0327(9) 0.0598(11) 0.0571(11) 0.0129(9) 0.0111(8) 0.0020(8)
C24 0.0369(9) 0.0479(9) 0.0394(9) 0.0037(7) 0.0081(7) 0.0057(7)
C25 0.0294(7) 0.0333(7) 0.0252(6) -0.0012(6) 0.0038(5) -0.0026(6)
C26 0.0273(7) 0.0344(7) 0.0224(6) 0.0012(5) 0.0024(5) -0.0039(6)
C27 0.0371(8) 0.0365(8) 0.0312(7) -0.0052(6) 0.0035(6) -0.0053(7)
C28 0.0372(8) 0.0541(10) 0.0335(8) -0.0117(7) 0.0010(6) -0.0126(8)
C29 0.0299(8) 0.0672(12) 0.0358(8) -0.0060(8) -0.0045(6) -0.0022(8)
C30 0.0304(8) 0.0492(10) 0.0378(8) -0.0001(7) 0.0013(6) 0.0074(7)

loop_
_atom_type_symbol
_atom_type_description
_atom_type_scat_dispersion_real
_atom_type_scat_dispersion_imag
_atom_type_scat_source
P P 0.1023 0.0942 'International Tables Vol C Tables 4.2.6.8 and 6.1.1.4'
N N 0.0061 0.0033 'International Tables Vol C Tables 4.2.6.8 and 6.1.1.4'
C C 0.0033 0.0016 'International Tables Vol C Tables 4.2.6.8 and 6.1.1.4'
H H 0.0000 0.0000 'International Tables Vol C Tables 4.2.6.8 and 6.1.1.4'

loop_
_geom_angle_atom_site_label_1
_geom_angle_atom_site_label_2
_geom_angle_atom_site_label_3
_geom_angle
_geom_angle_site_symmetry_1
_geom_angle_site_symmetry_3
_geom_angle_publ_flag
N1 P1 C7 103.58(6) . . ?
N1 P1 C1 104.74(6) . . ?
C7 P1 C1 99.83(6) . . ?
N2 P2 C19 97.41(6) . . ?
N2 P2 C13 103.28(6) . . ?
C19 P2 C13 100.94(6) . . ?
C25 N1 P1 116.09(10) . . ?
C26 N2 P2 124.67(10) . . ?
C6 C1 C2 118.12(14) . . ?
C6 C1 P1 124.99(11) . . ?
C2 C1 P1 116.89(11) . . ?
C3 C2 C1 120.93(16) . . ?
C4 C3 C2 120.02(16) . . ?
C3 C4 C5 119.98(16) . . ?
C4 C5 C6 120.18(17) . . ?
C1 C6 C5 120.75(15) . . ?
C12 C7 C8 118.25(14) . . ?
C12 C7 P1 124.77(11) . . ?
C8 C7 P1 116.96(12) . . ?
C9 C8 C7 120.86(16) . . ?
C10 C9 C8 120.14(16) . . ?
C9 C10 C11 119.61(17) . . ?
C10 C11 C12 120.56(17) . . ?
C11 C12 C7 120.55(15) . . ?
C18 C13 C14 118.44(14) . . ?
C18 C13 P2 123.87(11) . . ?
C14 C13 P2 117.59(11) . . ?
C15 C14 C13 120.70(15) . . ?
C16 C15 C14 120.21(16) . . ?
C15 C16 C17 119.89(16) . . ?
C16 C17 C18 120.22(16) . . ?
C17 C18 C13 120.53(15) . . ?
C20 C19 C24 118.64(15) . . ?
C20 C19 P2 122.68(11) . . ?
C24 C19 P2 118.66(12) . . ?
C21 C20 C19 120.59(16) . . ?
C22 C21 C20 120.18(18) . . ?
C23 C22 C21 120.02(17) . . ?
C22 C23 C24 120.19(17) . . ?
C23 C24 C19 120.37(17) . . ?
C30 C25 C26 119.92(13) . . ?
C30 C25 N1 122.39(14) . . ?
C26 C25 N1 117.68(12) . . ?
C27 C26 C25 119.07(13) . . ?
C27 C26 N2 122.00(14) . . ?
C25 C26 N2 118.90(12) . . ?
C28 C27 C26 120.03(15) . . ?
C29 C28 C27 120.90(15) . . ?
C28 C29 C30 119.46(15) . . ?
C25 C30 C29 120.56(16) . . ?

loop_
_geom_bond_atom_site_label_1
_geom_bond_atom_site_label_2
_geom_bond_distance
_geom_bond_site_symmetry_2
_geom_bond_publ_flag
P1 N1 1.6994(12) . ?
P1 C7 1.8300(15) . ?
P1 C1 1.8327(15) . ?
P2 N2 1.7112(13) . ?
P2 C19 1.8271(15) . ?
P2 C13 1.8325(15) . ?
N1 C25 1.4364(18) . ?
N2 C26 1.4005(18) . ?
C1 C6 1.382(2) . ?
C1 C2 1.396(2) . ?
C2 C3 1.386(2) . ?
C3 C4 1.370(3) . ?
C4 C5 1.377(3) . ?
C5 C6 1.390(2) . ?
C7 C12 1.385(2) . ?
C7 C8 1.398(2) . ?
C8 C9 1.381(2) . ?
C9 C10 1.375(3) . ?
C10 C11 1.380(3) . ?
C11 C12 1.383(2) . ?
C13 C18 1.391(2) . ?
C13 C14 1.396(2) . ?
C14 C15 1.381(2) . ?
C15 C16 1.378(3) . ?
C16 C17 1.379(2) . ?
C17 C18 1.387(2) . ?
C19 C20 1.387(2) . ?
C19 C24 1.393(2) . ?
C20 C21 1.380(2) . ?
C21 C22 1.377(3) . ?
C22 C23 1.372(3) . ?
C23 C24 1.384(3) . ?
C25 C30 1.386(2) . ?
C25 C26 1.400(2) . ?
C26 C27 1.396(2) . ?
C27 C28 1.387(2) . ?
C28 C29 1.374(3) . ?
C29 C30 1.391(2) . ?

loop_
_cod_related_entry_id
_cod_related_entry_database
_cod_related_entry_code
1 ChemSpider 29333773
